data_7215614
loop_
_publ_author_name
'Alfonso, Ignacio'
'Bolte, Michael'
'Bru, Miriam'
'Burguete, M. Isabel'
'Luis, Santiago V.'

_publ_section_title
;
 Crystal structures of the HCl salts of pseudopeptidic macrocycles display
 "knobs into holes" hydrophobic interactions between aliphatic side chains
;
_journal_coden_ASTM CRECF4
_journal_issue 5
_journal_name_full CrystEngComm
_journal_page_first 735
_journal_page_last 738
_journal_paper_doi 10.1039/b821772f
_journal_volume 11
_journal_year 2009
_chemical_formula_sum 'C44 H80 Cl4 N8 O6'
_chemical_formula_weight 958.96
_space_group_IT_number 5
_symmetry_cell_setting monoclinic
_symmetry_space_group_name_Hall 'C 2y'
_symmetry_space_group_name_H-M 'C 1 2 1'
_atom_sites_solution_hydrogens geom
_atom_sites_solution_primary direct
_atom_sites_solution_secondary difmap
_audit_creation_method SHELXL-97
_cell_angle_alpha 90.00
_cell_angle_beta 96.299(16)
_cell_angle_gamma 90.00
_cell_formula_units_Z 2
_cell_length_a 26.413(5)
_cell_length_b 7.1135(10)
_cell_length_c 15.775(3)
_cell_measurement_reflns_used 4971
_cell_measurement_temperature 173(2)
_cell_measurement_theta_max 22.4
_cell_measurement_theta_min 3.9
_cell_volume 2946.1(9)
_computing_cell_refinement 'X-Area (Stoe & Cie, 2001)'
_computing_data_collection 'X-Area (Stoe & Cie, 2001)'
_computing_data_reduction 'X-Area (Stoe & Cie, 2001)'
_computing_molecular_graphics 'XP in SHELXTL-Plus (Sheldrick, 1991)'
_computing_publication_material SHELXL97
_computing_structure_refinement 'SHELXL97 (Sheldrick, 1997) '
_computing_structure_solution 'SHELXS97 (Sheldrick, 1990) '
_diffrn_ambient_temperature 173(2)
_diffrn_measured_fraction_theta_full 0.995
_diffrn_measured_fraction_theta_max 0.995
_diffrn_measurement_device_type 'STOE IPDS II two-circle-diffractometer'
_diffrn_measurement_method \w
_diffrn_radiation_monochromator graphite
_diffrn_radiation_source 'fine-focus sealed tube'
_diffrn_radiation_type MoK\a
_diffrn_radiation_wavelength 0.71073
_diffrn_reflns_av_R_equivalents 0.2331
_diffrn_reflns_av_sigmaI/netI 0.2101
_diffrn_reflns_limit_h_max 31
_diffrn_reflns_limit_h_min -31
_diffrn_reflns_limit_k_max 8
_diffrn_reflns_limit_k_min -8
_diffrn_reflns_limit_l_max 18
_diffrn_reflns_limit_l_min -18
_diffrn_reflns_number 14292
_diffrn_reflns_theta_full 25.00
_diffrn_reflns_theta_max 25.03
_diffrn_reflns_theta_min 3.69
_diffrn_standards_number 0
_exptl_absorpt_coefficient_mu 0.246
_exptl_absorpt_correction_T_max 0.9782
_exptl_absorpt_correction_T_min 0.9479
_exptl_absorpt_correction_type multi-scan
_exptl_absorpt_process_details 'MULABS (Spek, 2003; Blessing, 1995)'
_exptl_crystal_colour colourless
_exptl_crystal_density_diffrn 1.081
_exptl_crystal_density_method 'not measured'
_exptl_crystal_description needle
_exptl_crystal_F_000 1032
_exptl_crystal_size_max 0.22
_exptl_crystal_size_mid 0.09
_exptl_crystal_size_min 0.09
_refine_diff_density_max 1.074
_refine_diff_density_min -0.477
_refine_diff_density_rms 0.125
_refine_ls_abs_structure_details 'Flack H D (1983), Acta Cryst. A39, 876-881'
_refine_ls_abs_structure_Flack -0.3(3)
_refine_ls_extinction_method none
_refine_ls_goodness_of_fit_ref 1.234
_refine_ls_hydrogen_treatment constr
_refine_ls_matrix_type full
_refine_ls_number_parameters 271
_refine_ls_number_reflns 5225
_refine_ls_number_restraints 25
_refine_ls_restrained_S_all 1.235
_refine_ls_R_factor_all 0.2316
_refine_ls_R_factor_gt 0.1420
_refine_ls_shift/su_max 0.000
_refine_ls_shift/su_mean 0.000
_refine_ls_structure_factor_coef Fsqd
_refine_ls_weighting_details 'calc w=1/[\s^2^(Fo^2^)+(0.1000P)^2^] where P=(Fo^2^+2Fc^2^)/3'
_refine_ls_weighting_scheme calc
_refine_ls_wR_factor_gt 0.3132
_refine_ls_wR_factor_ref 0.3527
_reflns_number_gt 2281
_reflns_number_total 5225
_reflns_threshold_expression I>2\s(I)
_cod_duplicate_entry 7200764
_cod_data_source_file b821772f.txt
_cod_data_source_block miriam4
_cod_depositor_comments
;
The following automatic conversions were performed:

'_symmetry_cell_setting' value 'Monoclinic' changed to 'monoclinic'
according to
/usr/data/users/saulius/automatic-downloads/retrospective/RSC/lib/dictionaries/cif_core.dic
dictionary named 'cif_core.dic' version 2.4.2 from 2011-04-26.

Automatic conversion script
Id: cif_fix_values 2281 2013-09-26 08:29:07Z andrius 

 Updated bibliographic information.

 Antanas Vaitkus,
 2019-09-18

 Marked entry as a duplicate of entry 7200764.

 Antanas Vaitkus,
 2019-09-18
;
_cod_original_sg_symbol_H-M 'C 2'
_cod_database_code 7215614

loop_
_symmetry_equiv_pos_as_xyz
'x, y, z'
'-x, y, -z'
'x+1/2, y+1/2, z'
'-x+1/2, y+1/2, -z'

loop_
_atom_site_label
_atom_site_type_symbol
_atom_site_fract_x
_atom_site_fract_y
_atom_site_fract_z
_atom_site_U_iso_or_equiv
_atom_site_adp_type
_atom_site_occupancy
_atom_site_symmetry_multiplicity
_atom_site_calc_flag
_atom_site_refinement_flags
_atom_site_disorder_assembly
_atom_site_disorder_group
Cl1 Cl 0.69769(9) 0.4404(6) 0.3141(2) 0.0607(8) Uani 1 1 d . . .
Cl2 Cl 0.90530(9) 0.4477(6) 0.6743(2) 0.0630(9) Uani 1 1 d . . .
O1W O 0.6686(9) -0.0082(16) 0.7374(11) 0.203(10) Uani 1 1 d . . .
H1WA H 0.6823 -0.1107 0.7532 0.304 Uiso 1 1 d R . .
H1WB H 0.6695 0.0762 0.7003 0.304 Uiso 1 1 d R . .
O1 O 0.4868(3) 0.2447(19) 0.3108(10) 0.120(5) Uani 1 1 d . . .
O2 O 0.7119(3) 0.6524(15) 0.7888(6) 0.071(3) Uani 1 1 d . . .
N1 N 0.4537(4) 0.5195(16) 0.2786(8) 0.068(3) Uani 1 1 d . . .
H1 H 0.4602 0.6363 0.2650 0.082 Uiso 1 1 calc R . .
N2 N 0.5830(3) 0.3874(14) 0.3458(6) 0.049(3) Uani 1 1 d . . .
H2A H 0.6155 0.4188 0.3354 0.059 Uiso 1 1 calc R . .
H2B H 0.5803 0.2586 0.3430 0.059 Uiso 1 1 calc R . .
N3 N 0.7916(3) 0.5022(13) 0.7045(6) 0.045(3) Uani 1 1 d . . .
H3A H 0.7832 0.6274 0.7069 0.054 Uiso 1 1 calc R . .
H3B H 0.8264 0.4932 0.7161 0.054 Uiso 1 1 calc R . .
N4 N 0.6783(4) 0.3651(16) 0.7906(7) 0.061(3) Uani 1 1 d . . .
H4 H 0.6851 0.2439 0.7917 0.073 Uiso 1 1 calc R . .
C1 C 0.4914(5) 0.4071(19) 0.2913(8) 0.058(4) Uani 1 1 d . . .
C2 C 0.5466(4) 0.470(3) 0.2774(8) 0.074(5) Uani 1 1 d . A .
H2 H 0.5494 0.6098 0.2766 0.089 Uiso 1 1 calc R . .
C3 C 0.5755(4) 0.449(3) 0.4337(8) 0.074(4) Uani 1 1 d . . .
H3C H 0.5498 0.3670 0.4563 0.088 Uiso 1 1 calc R . .
H3D H 0.5624 0.5791 0.4320 0.088 Uiso 1 1 calc R . .
C4 C 0.7768(4) 0.433(2) 0.6164(7) 0.062(3) Uani 1 1 d . . .
H4C H 0.7886 0.3013 0.6137 0.075 Uiso 1 1 calc R . .
H4D H 0.7959 0.5074 0.5775 0.075 Uiso 1 1 calc R . .
C5 C 0.7674(5) 0.399(2) 0.7731(8) 0.068(5) Uani 1 1 d . B .
H5 H 0.7629 0.2636 0.7570 0.082 Uiso 1 1 calc R . .
C6 C 0.7172(4) 0.4822(18) 0.7851(7) 0.050(3) Uani 1 1 d . . .
C7 C 0.6264(4) 0.420(3) 0.7947(8) 0.068(4) Uani 1 1 d . . .
H7A H 0.6262 0.5282 0.8343 0.081 Uiso 1 1 calc R . .
H7B H 0.6085 0.3151 0.8198 0.081 Uiso 1 1 calc R . .
C8 C 0.5980(4) 0.472(2) 0.7153(8) 0.060(4) Uani 1 1 d . . .
H8A H 0.6149 0.5802 0.6912 0.072 Uiso 1 1 calc R . .
H8B H 0.5989 0.3656 0.6750 0.072 Uiso 1 1 calc R . .
C11 C 0.6240(4) 0.440(3) 0.4919(7) 0.062(3) Uani 1 1 d . . .
C12 C 0.6521(5) 0.616(2) 0.5132(9) 0.057(4) Uani 1 1 d . . .
H12 H 0.6375 0.7334 0.4951 0.069 Uiso 1 1 calc R . .
C13 C 0.6991(5) 0.6109(18) 0.5590(9) 0.047(3) Uani 1 1 d . . .
H13 H 0.7162 0.7248 0.5756 0.057 Uiso 1 1 calc R . .
C14 C 0.7222(3) 0.437(2) 0.5817(7) 0.051(3) Uani 1 1 d . . .
C15 C 0.6950(5) 0.273(2) 0.5657(9) 0.056(4) Uani 1 1 d . . .
H15 H 0.7100 0.1565 0.5839 0.068 Uiso 1 1 calc R . .
C16 C 0.6446(5) 0.2753(19) 0.5222(9) 0.056(4) Uani 1 1 d . . .
H16 H 0.6256 0.1620 0.5146 0.067 Uiso 1 1 calc R . .
C21 C 0.5581(6) 0.382(4) 0.1891(9) 0.140(12) Uani 1 1 d D . .
H21A H 0.5244 0.3684 0.1553 0.168 Uiso 0.506(14) 1 calc PR A 1
H21B H 0.5701 0.2524 0.2027 0.168 Uiso 0.506(14) 1 calc PR A 1
H21C H 0.5952 0.3832 0.1851 0.168 Uiso 0.494(14) 1 calc PR A 2
H21D H 0.5463 0.2497 0.1853 0.168 Uiso 0.494(14) 1 calc PR A 2
C22 C 0.5933(12) 0.457(4) 0.1267(19) 0.124(6) Uiso 0.506(14) 1 d PD A 1
H22 H 0.6276 0.4742 0.1595 0.149 Uiso 0.506(14) 1 calc PR A 1
C23 C 0.5996(16) 0.311(5) 0.057(2) 0.124(6) Uiso 0.506(14) 1 d PD A 1
H23A H 0.6231 0.3590 0.0181 0.186 Uiso 0.506(14) 1 calc PR A 1
H23B H 0.5664 0.2855 0.0246 0.186 Uiso 0.506(14) 1 calc PR A 1
H23C H 0.6133 0.1938 0.0832 0.186 Uiso 0.506(14) 1 calc PR A 1
C24 C 0.5735(17) 0.654(4) 0.101(3) 0.124(6) Uiso 0.506(14) 1 d PD A 1
H24A H 0.5955 0.7099 0.0613 0.186 Uiso 0.506(14) 1 calc PR A 1
H24B H 0.5737 0.7329 0.1515 0.186 Uiso 0.506(14) 1 calc PR A 1
H24C H 0.5387 0.6441 0.0723 0.186 Uiso 0.506(14) 1 calc PR A 1
C22' C 0.5306(14) 0.496(4) 0.1154(16) 0.124(6) Uiso 0.494(14) 1 d PD A 2
H22' H 0.4947 0.4491 0.1064 0.149 Uiso 0.494(14) 1 calc PR A 2
C23' C 0.5278(17) 0.711(4) 0.127(3) 0.124(6) Uiso 0.494(14) 1 d PD A 2
H23D H 0.5102 0.7675 0.0749 0.186 Uiso 0.494(14) 1 calc PR A 2
H23E H 0.5624 0.7624 0.1369 0.186 Uiso 0.494(14) 1 calc PR A 2
H23F H 0.5091 0.7401 0.1753 0.186 Uiso 0.494(14) 1 calc PR A 2
C24' C 0.5533(15) 0.470(6) 0.0312(18) 0.124(6) Uiso 0.494(14) 1 d PD A 2
H24D H 0.5349 0.5492 -0.0127 0.186 Uiso 0.494(14) 1 calc PR A 2
H24E H 0.5502 0.3379 0.0138 0.186 Uiso 0.494(14) 1 calc PR A 2
H24F H 0.5893 0.5059 0.0387 0.186 Uiso 0.494(14) 1 calc PR A 2
C51 C 0.8052(5) 0.416(3) 0.8592(9) 0.128(9) Uani 1 1 d D . .
H51A H 0.8063 0.5481 0.8794 0.154 Uiso 0.63(3) 1 calc PR B 1
H51B H 0.8401 0.3795 0.8483 0.154 Uiso 0.63(3) 1 calc PR B 1
H51C H 0.8294 0.3100 0.8588 0.154 Uiso 0.37(3) 1 calc PR B 2
H51D H 0.8254 0.5322 0.8536 0.154 Uiso 0.37(3) 1 calc PR B 2
C52 C 0.7863(8) 0.284(3) 0.9293(12) 0.073(7) Uiso 0.63(3) 1 d PD B 1
H52 H 0.7497 0.3107 0.9350 0.087 Uiso 0.63(3) 1 calc PR B 1
C53 C 0.8192(12) 0.340(5) 1.0119(15) 0.113(13) Uiso 0.63(3) 1 d PD B 1
H53A H 0.8148 0.4745 1.0228 0.169 Uiso 0.63(3) 1 calc PR B 1
H53B H 0.8551 0.3148 1.0058 0.169 Uiso 0.63(3) 1 calc PR B 1
H53C H 0.8088 0.2670 1.0596 0.169 Uiso 0.63(3) 1 calc PR B 1
C54 C 0.7938(12) 0.071(3) 0.9146(19) 0.111(12) Uiso 0.63(3) 1 d PD B 1
H54A H 0.7727 0.0321 0.8626 0.166 Uiso 0.63(3) 1 calc PR B 1
H54B H 0.7838 0.0008 0.9634 0.166 Uiso 0.63(3) 1 calc PR B 1
H54C H 0.8297 0.0464 0.9083 0.166 Uiso 0.63(3) 1 calc PR B 1
C52' C 0.7883(9) 0.421(4) 0.9470(12) 0.044(9) Uiso 0.37(3) 1 d PD B 2
H52' H 0.7533 0.4759 0.9427 0.052 Uiso 0.37(3) 1 calc PR B 2
C53' C 0.786(4) 0.217(6) 0.982(4) 0.25(5) Uiso 0.37(3) 1 d PD B 2
H53D H 0.7732 0.2192 1.0377 0.369 Uiso 0.37(3) 1 calc PR B 2
H53E H 0.8198 0.1607 0.9865 0.369 Uiso 0.37(3) 1 calc PR B 2
H53F H 0.7625 0.1420 0.9421 0.369 Uiso 0.37(3) 1 calc PR B 2
C54' C 0.8220(18) 0.530(7) 1.014(2) 0.091(18) Uiso 0.37(3) 1 d PD B 2
H54D H 0.8078 0.5227 1.0689 0.136 Uiso 0.37(3) 1 calc PR B 2
H54E H 0.8235 0.6623 0.9967 0.136 Uiso 0.37(3) 1 calc PR B 2
H54F H 0.8564 0.4768 1.0201 0.136 Uiso 0.37(3) 1 calc PR B 2

loop_
_atom_site_aniso_label
_atom_site_aniso_U_11
_atom_site_aniso_U_22
_atom_site_aniso_U_33
_atom_site_aniso_U_23
_atom_site_aniso_U_13
_atom_site_aniso_U_12
Cl1 0.0421(13) 0.0542(17) 0.085(2) 0.006(2) 0.0037(13) -0.0014(19)
Cl2 0.0381(13) 0.0581(18) 0.093(2) 0.005(2) 0.0070(13) 0.0039(19)
O1W 0.38(3) 0.045(9) 0.199(16) 0.013(9) 0.104(18) 0.069(12)
O1 0.035(5) 0.106(10) 0.214(14) 0.032(10) -0.010(7) -0.003(6)
O2 0.031(4) 0.094(8) 0.087(7) -0.015(6) 0.002(4) 0.005(5)
N1 0.027(5) 0.058(7) 0.113(10) 0.010(6) -0.017(5) 0.011(5)
N2 0.036(5) 0.064(8) 0.044(6) -0.002(5) -0.002(4) -0.011(4)
N3 0.034(5) 0.050(7) 0.051(6) 0.009(5) 0.002(4) 0.002(4)
N4 0.040(5) 0.061(7) 0.082(8) 0.013(5) 0.014(5) 0.023(5)
C1 0.078(9) 0.044(10) 0.052(7) 0.006(6) 0.009(6) -0.009(7)
C2 0.037(6) 0.094(12) 0.091(10) 0.046(10) 0.007(6) -0.014(8)
C3 0.034(5) 0.085(9) 0.099(10) -0.040(11) -0.007(6) 0.016(9)
C4 0.051(6) 0.075(8) 0.063(8) -0.008(9) 0.013(5) 0.036(8)
C5 0.053(7) 0.083(13) 0.069(9) 0.019(8) 0.003(6) 0.002(7)
C6 0.042(6) 0.054(10) 0.052(7) 0.014(6) -0.004(5) 0.015(6)
C7 0.034(5) 0.090(11) 0.078(8) 0.010(10) 0.004(5) -0.011(8)
C8 0.044(6) 0.074(11) 0.062(7) 0.007(8) 0.003(5) 0.005(7)
C11 0.046(6) 0.087(9) 0.051(7) -0.008(11) -0.009(5) -0.001(10)
C12 0.044(8) 0.064(10) 0.066(10) 0.018(7) 0.015(7) -0.005(6)
C13 0.049(8) 0.049(9) 0.046(9) -0.005(6) 0.014(7) -0.011(6)
C14 0.034(5) 0.051(7) 0.068(7) 0.001(9) 0.005(4) -0.009(8)
C15 0.047(8) 0.057(9) 0.062(10) -0.002(7) -0.008(7) 0.002(7)
C16 0.050(8) 0.043(8) 0.070(10) -0.004(7) -0.016(7) -0.009(6)
C21 0.073(10) 0.28(4) 0.067(10) 0.032(15) 0.028(8) 0.073(15)
C51 0.045(7) 0.22(3) 0.115(13) 0.106(17) 0.003(8) -0.002(13)

loop_
_atom_type_symbol
_atom_type_description
_atom_type_scat_dispersion_real
_atom_type_scat_dispersion_imag
_atom_type_scat_source
C C 0.0033 0.0016 'International Tables Vol C Tables 4.2.6.8 and 6.1.1.4'
H H 0.0000 0.0000 'International Tables Vol C Tables 4.2.6.8 and 6.1.1.4'
Cl Cl 0.1484 0.1585 'International Tables Vol C Tables 4.2.6.8 and 6.1.1.4'
N N 0.0061 0.0033 'International Tables Vol C Tables 4.2.6.8 and 6.1.1.4'
O O 0.0106 0.0060 'International Tables Vol C Tables 4.2.6.8 and 6.1.1.4'

loop_
_geom_angle_atom_site_label_1
_geom_angle_atom_site_label_2
_geom_angle_atom_site_label_3
_geom_angle
_geom_angle_site_symmetry_1
_geom_angle_site_symmetry_3
H1WA O1W H1WB 141.5 . .
C1 N1 C8 125.3(12) . 2_656
C1 N1 H1 117.3 . .
C8 N1 H1 117.3 2_656 .
C2 N2 C3 114.8(10) . .
C2 N2 H2A 108.6 . .
C3 N2 H2A 108.6 . .
C2 N2 H2B 108.6 . .
C3 N2 H2B 108.6 . .
H2A N2 H2B 107.5 . .
C4 N3 C5 114.9(10) . .
C4 N3 H3A 108.6 . .
C5 N3 H3A 108.6 . .
C4 N3 H3B 108.6 . .
C5 N3 H3B 108.6 . .
H3A N3 H3B 107.5 . .
C6 N4 C7 125.4(12) . .
C6 N4 H4 117.3 . .
C7 N4 H4 117.3 . .
O1 C1 N1 122.9(13) . .
O1 C1 C2 115.5(13) . .
N1 C1 C2 121.6(12) . .
N2 C2 C1 109.0(10) . .
N2 C2 C21 108.2(12) . .
C1 C2 C21 106.4(13) . .
N2 C2 H2 111.0 . .
C1 C2 H2 111.0 . .
C21 C2 H2 111.0 . .
N2 C3 C11 111.5(9) . .
N2 C3 H3C 109.3 . .
C11 C3 H3C 109.3 . .
N2 C3 H3D 109.3 . .
C11 C3 H3D 109.3 . .
H3C C3 H3D 108.0 . .
N3 C4 C14 119.0(8) . .
N3 C4 H4C 107.6 . .
C14 C4 H4C 107.6 . .
N3 C4 H4D 107.6 . .
C14 C4 H4D 107.6 . .
H4C C4 H4D 107.0 . .
C6 C5 N3 110.7(10) . .
C6 C5 C51 110.2(12) . .
N3 C5 C51 107.2(10) . .
C6 C5 H5 109.5 . .
N3 C5 H5 109.5 . .
C51 C5 H5 109.5 . .
O2 C6 N4 121.6(10) . .
O2 C6 C5 120.7(12) . .
N4 C6 C5 117.7(12) . .
N4 C7 C8 116.2(10) . .
N4 C7 H7A 108.2 . .
C8 C7 H7A 108.2 . .
N4 C7 H7B 108.2 . .
C8 C7 H7B 108.2 . .
H7A C7 H7B 107.4 . .
N1 C8 C7 114.7(11) 2_656 .
N1 C8 H8A 108.6 2_656 .
C7 C8 H8A 108.6 . .
N1 C8 H8B 108.6 2_656 .
C7 C8 H8B 108.6 . .
H8A C8 H8B 107.6 . .
C16 C11 C12 118.8(10) . .
C16 C11 C3 122.5(16) . .
C12 C11 C3 118.6(16) . .
C13 C12 C11 120.0(13) . .
C13 C12 H12 120.0 . .
C11 C12 H12 120.0 . .
C12 C13 C14 120.1(12) . .
C12 C13 H13 119.9 . .
C14 C13 H13 119.9 . .
C15 C14 C13 119.6(9) . .
C15 C14 C4 121.1(15) . .
C13 C14 C4 119.1(14) . .
C14 C15 C16 121.2(13) . .
C14 C15 H15 119.4 . .
C16 C15 H15 119.4 . .
C11 C16 C15 119.7(12) . .
C11 C16 H16 120.1 . .
C15 C16 H16 120.1 . .
C22' C21 C2 109.7(16) . .
C2 C21 C22 128(2) . .
C2 C21 H21A 105.2 . .
C22 C21 H21A 105.2 . .
C2 C21 H21B 105.2 . .
C22 C21 H21B 105.2 . .
H21A C21 H21B 106.0 . .
C22' C21 H21C 109.7 . .
C2 C21 H21C 109.7 . .
H21A C21 H21C 143.7 . .
H21B C21 H21C 74.1 . .
C22' C21 H21D 109.7 . .
C2 C21 H21D 109.7 . .
C22 C21 H21D 120.3 . .
H21A C21 H21D 67.5 . .
H21C C21 H21D 108.2 . .
C23 C22 C21 110(2) . .
C23 C22 C24 119(3) . .
C21 C22 C24 106(2) . .
C23 C22 H22 106.9 . .
C21 C22 H22 106.9 . .
C24 C22 H22 106.9 . .
C22 C23 H23A 109.5 . .
C22 C23 H23B 109.5 . .
H23A C23 H23B 109.5 . .
C22 C23 H23C 109.5 . .
H23A C23 H23C 109.5 . .
H23B C23 H23C 109.5 . .
C22 C24 H24A 109.5 . .
C22 C24 H24B 109.5 . .
H24A C24 H24B 109.5 . .
C22 C24 H24C 109.5 . .
H24A C24 H24C 109.5 . .
H24B C24 H24C 109.5 . .
C24' C22' C21 113(2) . .
C24' C22' C23' 104(2) . .
C21 C22' C23' 118(3) . .
C24' C22' H22' 107.0 . .
C21 C22' H22' 107.0 . .
C23' C22' H22' 107.0 . .
C22' C23' H23D 109.5 . .
C22' C23' H23E 109.5 . .
H23D C23' H23E 109.5 . .
C22' C23' H23F 109.5 . .
H23D C23' H23F 109.5 . .
H23E C23' H23F 109.5 . .
C22' C24' H24D 109.5 . .
C22' C24' H24E 109.5 . .
H24D C24' H24E 109.5 . .
C22' C24' H24F 109.5 . .
H24D C24' H24F 109.5 . .
H24E C24' H24F 109.5 . .
C52' C51 C5 124.2(14) . .
C5 C51 C52 109.5(14) . .
C52' C51 H51A 71.5 . .
C5 C51 H51A 109.8 . .
C52 C51 H51A 109.8 . .
C52' C51 H51B 122.9 . .
C5 C51 H51B 109.8 . .
C52 C51 H51B 109.8 . .
H51A C51 H51B 108.2 . .
C52' C51 H51C 106.3 . .
C5 C51 H51C 106.3 . .
C52 C51 H51C 78.7 . .
C52' C51 H51D 106.3 . .
C5 C51 H51D 106.3 . .
C52 C51 H51D 140.7 . .
H51C C51 H51D 106.4 . .
C53 C52 C51 104.3(17) . .
C53 C52 C54 108(2) . .
C51 C52 C54 115.0(18) . .
C53 C52 H52 109.8 . .
C51 C52 H52 109.8 . .
C54 C52 H52 109.8 . .
C52 C53 H53A 109.5 . .
C52 C53 H53B 109.5 . .
H53A C53 H53B 109.5 . .
C52 C53 H53C 109.5 . .
H53A C53 H53C 109.5 . .
H53B C53 H53C 109.5 . .
C52 C54 H54A 109.5 . .
C52 C54 H54B 109.5 . .
H54A C54 H54B 109.5 . .
C52 C54 H54C 109.5 . .
H54A C54 H54C 109.5 . .
H54B C54 H54C 109.5 . .
C51 C52' C54' 116(2) . .
C51 C52' C53' 109(3) . .
C54' C52' C53' 106(3) . .
C51 C52' H52' 108.3 . .
C54' C52' H52' 108.3 . .
C53' C52' H52' 108.3 . .
C52' C53' H53D 109.5 . .
C52' C53' H53E 109.5 . .
H53D C53' H53E 109.5 . .
C52' C53' H53F 109.5 . .
H53D C53' H53F 109.5 . .
H53E C53' H53F 109.5 . .
C52' C54' H54D 109.5 . .
C52' C54' H54E 109.5 . .
H54D C54' H54E 109.5 . .
C52' C54' H54F 109.5 . .
H54D C54' H54F 109.5 . .
H54E C54' H54F 109.5 . .

loop_
_geom_bond_atom_site_label_1
_geom_bond_atom_site_label_2
_geom_bond_distance
_geom_bond_site_symmetry_2
O1W H1WA 0.8400 .
O1W H1WB 0.8400 .
O1 C1 1.205(17) .
O2 C6 1.221(15) .
N1 C1 1.276(16) .
N1 C8 1.419(14) 2_656
N1 H1 0.8800 .
N2 C2 1.485(15) .
N2 C3 1.488(15) .
N2 H2A 0.9200 .
N2 H2B 0.9200 .
N3 C4 1.486(15) .
N3 C5 1.507(15) .
N3 H3A 0.9200 .
N3 H3B 0.9200 .
N4 C6 1.332(15) .
N4 C7 1.435(14) .
N4 H4 0.8800 .
C1 C2 1.562(17) .
C2 C21 1.59(2) .
C2 H2 1.0000 .
C3 C11 1.494(15) .
C3 H3C 0.9900 .
C3 H3D 0.9900 .
C4 C14 1.485(14) .
C4 H4C 0.9900 .
C4 H4D 0.9900 .
C5 C6 1.482(16) .
C5 C51 1.600(19) .
C5 H5 1.0000 .
C7 C8 1.436(17) .
C7 H7A 0.9900 .
C7 H7B 0.9900 .
C8 N1 1.419(14) 2_656
C8 H8A 0.9900 .
C8 H8B 0.9900 .
C11 C16 1.35(2) .
C11 C12 1.48(2) .
C12 C13 1.366(19) .
C12 H12 0.9500 .
C13 C14 1.408(19) .
C13 H13 0.9500 .
C14 C15 1.379(19) .
C15 C16 1.429(18) .
C15 H15 0.9500 .
C16 H16 0.9500 .
C21 C22' 1.535(18) .
C21 C22 1.524(18) .
C21 H21A 0.9900 .
C21 H21B 0.9900 .
C21 H21C 0.9900 .
C21 H21D 0.9900 .
C22 C23 1.540(19) .
C22 C24 1.534(19) .
C22 H22 1.0000 .
C23 H23A 0.9800 .
C23 H23B 0.9800 .
C23 H23C 0.9800 .
C24 H24A 0.9800 .
C24 H24B 0.9800 .
C24 H24C 0.9800 .
C22' C24' 1.527(19) .
C22' C23' 1.542(19) .
C22' H22' 1.0000 .
C23' H23D 0.9800 .
C23' H23E 0.9800 .
C23' H23F 0.9800 .
C24' H24D 0.9800 .
C24' H24E 0.9800 .
C24' H24F 0.9800 .
C51 C52' 1.502(17) .
C51 C52 1.573(16) .
C51 H51A 0.9900 .
C51 H51B 0.9900 .
C51 H51C 0.9900 .
C51 H51D 0.9900 .
C52 C53 1.537(18) .
C52 C54 1.549(17) .
C52 H52 1.0000 .
C53 H53A 0.9800 .
C53 H53B 0.9800 .
C53 H53C 0.9800 .
C54 H54A 0.9800 .
C54 H54B 0.9800 .
C54 H54C 0.9800 .
C52' C54' 1.521(19) .
C52' C53' 1.55(2) .
C52' H52' 1.0000 .
C53' H53D 0.9800 .
C53' H53E 0.9800 .
C53' H53F 0.9800 .
C54' H54D 0.9800 .
C54' H54E 0.9800 .
C54' H54F 0.9800 .

loop_
_geom_hbond_atom_site_label_D
_geom_hbond_atom_site_label_H
_geom_hbond_atom_site_label_A
_geom_hbond_distance_DH
_geom_hbond_distance_HA
_geom_hbond_distance_DA
_geom_hbond_angle_DHA
_geom_hbond_site_symmetry_A
N2 H2A Cl1 0.92 2.24 3.146(9) 169.7 .
N2 H2B Cl2 0.92 2.26 3.162(11) 164.9 4_646
N3 H3A Cl1 0.92 2.32 3.147(10) 150.2 4_656
N3 H3B Cl2 0.92 2.28 3.116(9) 151.5 .
N4 H4 O1W 0.88 2.01 2.788(17) 146.0 .
O1W H1WA O2 0.84 1.92 2.755(18) 178.5 1_545

loop_
_geom_torsion_atom_site_label_1
_geom_torsion_atom_site_label_2
_geom_torsion_atom_site_label_3
_geom_torsion_atom_site_label_4
_geom_torsion
_geom_torsion_site_symmetry_1
_geom_torsion_site_symmetry_4
C8 N1 C1 O1 0(2) 2_656 .
C8 N1 C1 C2 176.0(12) 2_656 .
C3 N2 C2 C1 -61.7(16) . .
C3 N2 C2 C21 -177.1(14) . .
O1 C1 C2 N2 -42.6(19) . .
N1 C1 C2 N2 140.7(13) . .
O1 C1 C2 C21 73.9(17) . .
N1 C1 C2 C21 -102.9(17) . .
C2 N2 C3 C11 -153.2(14) . .
C5 N3 C4 C14 59.6(18) . .
C4 N3 C5 C6 -86.9(13) . .
C4 N3 C5 C51 152.8(12) . .
C7 N4 C6 O2 5(2) . .
C7 N4 C6 C5 -174.3(11) . .
N3 C5 C6 O2 -45.0(17) . .
C51 C5 C6 O2 73.5(16) . .
N3 C5 C6 N4 134.3(12) . .
C51 C5 C6 N4 -107.2(14) . .
C6 N4 C7 C8 79.1(19) . .
N4 C7 C8 N1 178.0(14) . 2_656
N2 C3 C11 C16 -74.5(18) . .
N2 C3 C11 C12 102.1(15) . .
C16 C11 C12 C13 3.4(17) . .
C3 C11 C12 C13 -173.3(12) . .
C11 C12 C13 C14 3.7(18) . .
C12 C13 C14 C15 -7.1(16) . .
C12 C13 C14 C4 168.3(11) . .
N3 C4 C14 C15 -111.9(16) . .
N3 C4 C14 C13 72.7(17) . .
C13 C14 C15 C16 3.5(18) . .
C4 C14 C15 C16 -171.8(11) . .
C12 C11 C16 C15 -6.9(19) . .
C3 C11 C16 C15 169.6(12) . .
C14 C15 C16 C11 4(2) . .
N2 C2 C21 C22' -166.4(18) . .
C1 C2 C21 C22' 77(2) . .
N2 C2 C21 C22 -92(2) . .
C1 C2 C21 C22 151(2) . .
C22' C21 C22 C23 -92(3) . .
C2 C21 C22 C23 171(2) . .
C22' C21 C22 C24 38(3) . .
C2 C21 C22 C24 -59(3) . .
C2 C21 C22' C24' 159(3) . .
C22 C21 C22' C24' 35(3) . .
C2 C21 C22' C23' 37(3) . .
C22 C21 C22' C23' -87(3) . .
C6 C5 C51 C52' 29(3) . .
N3 C5 C51 C52' 149(2) . .
C6 C5 C51 C52 68.5(18) . .
N3 C5 C51 C52 -170.9(14) . .
C52' C51 C52 C53 -49(2) . .
C5 C51 C52 C53 -169.9(19) . .
C52' C51 C52 C54 -167(3) . .
C5 C51 C52 C54 72(2) . .
C5 C51 C52' C54' -150(3) . .
C52 C51 C52' C54' 132(4) . .
C5 C51 C52' C53' 89(4) . .
C52 C51 C52' C53' 12(4) . .
